data_4303547
loop_
_publ_author_name
'Yixun Zhang'
'Andrew W. Maverick'

_publ_section_title
;
Preparation of an Isocyano-\b-diketone via its Metal Complexes, by Use of
Metal Ions as Protecting Groups
;
_journal_name_full 'Inorganic Chemistry'
_journal_page_first 10512
_journal_page_last 10518
_journal_paper_doi 10.1021/ic900202e
_journal_volume 48
_journal_year 2009
_chemical_compound_source 'Local laboratory'
_chemical_formula_moiety 'C24 H28 N2 O8 Zn, 2(H2 O)'
_chemical_formula_sum 'C24 H32 N2 O10 Zn'
_chemical_formula_weight 573.89
_chemical_name_common Zn(acacphNHCHO)2(H2O)4
_chemical_name_systematic
;
 Trans-diaquabis(3-(4-(Z-formamido)phenyl)-2,4-pentanedionato)zinc
 dihydrate
;
_space_group_IT_number 14
_symmetry_cell_setting monoclinic
_symmetry_space_group_name_Hall '-P 2ybc'
_symmetry_space_group_name_H-M 'P 1 21/c 1'
_atom_sites_solution_hydrogens geom
_atom_sites_solution_primary direct
_atom_sites_solution_secondary difmap
_audit_creation_method SHELXL-97
_cell_angle_alpha 90.00
_cell_angle_beta 114.60(2)
_cell_angle_gamma 90.00
_cell_formula_units_Z 2
_cell_length_a 12.442(5)
_cell_length_b 9.637(4)
_cell_length_c 11.947(5)
_cell_measurement_reflns_used 3304
_cell_measurement_temperature 110
_cell_measurement_theta_max 29.131
_cell_measurement_theta_min 2.546
_cell_volume 1302.5(10)
_computing_cell_refinement 'HKL Scalepack (Otwinowski & Minor 1997)'
_computing_data_collection 'COLLECT (Nonius, 2000)'
_computing_data_reduction 'HKL Denzo and Scalepack (Otwinowski & Minor 1997)'
_computing_molecular_graphics 'ORTEP-3 for Windows (Farrugia, 1997)'
_computing_publication_material 'SHELXL-97 (Sheldrick, 1997)'
_computing_structure_refinement 'SHELXL-97 (Sheldrick, 1997)'
_computing_structure_solution 'SIR97 (Altomare  et al., 1999)'
_diffrn_ambient_temperature 110
_diffrn_measured_fraction_theta_full 0.991
_diffrn_measured_fraction_theta_max 0.991
_diffrn_measurement_device 'KappaCCD (with Oxford Cryostream)'
_diffrn_measurement_method ' \w scans with \k offsets'
_diffrn_radiation_monochromator graphite
_diffrn_radiation_source 'fine-focus sealed tube'
_diffrn_radiation_type MoK\a
_diffrn_radiation_wavelength 0.71073
_diffrn_reflns_av_R_equivalents 0.0521
_diffrn_reflns_av_sigmaI/netI 0.0817
_diffrn_reflns_limit_h_max 17
_diffrn_reflns_limit_h_min -17
_diffrn_reflns_limit_k_max 11
_diffrn_reflns_limit_k_min -13
_diffrn_reflns_limit_l_max 16
_diffrn_reflns_limit_l_min -16
_diffrn_reflns_number 6452
_diffrn_reflns_theta_full 29.14
_diffrn_reflns_theta_max 29.14
_diffrn_reflns_theta_min 2.78
_diffrn_standards_decay_% <2
_diffrn_standards_number 0
_exptl_absorpt_coefficient_mu 1.001
_exptl_absorpt_correction_T_max 0.9424
_exptl_absorpt_correction_T_min 0.8840
_exptl_absorpt_correction_type multi-scan
_exptl_absorpt_process_details 'HKL Scalepack (Otwinowski & Minor 1997)'
_exptl_crystal_colour colorless
_exptl_crystal_density_diffrn 1.463
_exptl_crystal_density_method 'not measured'
_exptl_crystal_description blade
_exptl_crystal_F_000 600
_exptl_crystal_size_max 0.17
_exptl_crystal_size_mid 0.11
_exptl_crystal_size_min 0.06
_refine_diff_density_max 0.483
_refine_diff_density_min -0.470
_refine_diff_density_rms 0.090
_refine_ls_extinction_method none
_refine_ls_goodness_of_fit_ref 1.045
_refine_ls_hydrogen_treatment constr
_refine_ls_matrix_type full
_refine_ls_number_parameters 169
_refine_ls_number_reflns 3476
_refine_ls_number_restraints 0
_refine_ls_restrained_S_all 1.045
_refine_ls_R_factor_all 0.1047
_refine_ls_R_factor_gt 0.0537
_refine_ls_shift/su_max 0.000
_refine_ls_shift/su_mean 0.000
_refine_ls_structure_factor_coef Fsqd
_refine_ls_weighting_details 'calc w=1/[\s^2^(Fo^2^)+(0.0481P)^2^+1.4461P] where P=(Fo^2^+2Fc^2^)/3'
_refine_ls_weighting_scheme calc
_refine_ls_wR_factor_gt 0.1151
_refine_ls_wR_factor_ref 0.1385
_reflns_number_gt 2204
_reflns_number_total 3476
_reflns_threshold_expression I>2\s(I)
_cod_data_source_file ic900202e_si_001_7.cif
_cod_data_source_block compound_13
_cod_depositor_comments
;
The following automatic conversions were performed:
'_symmetry_cell_setting' value 'Monoclinic' changed to 'monoclinic'
according to '/home/saulius/struct/CIF-dictionaries/cif_core.dic'
dictionary named 'cif_core.dic' version 2.4.1 from 2010-06-29.

Automatic conversion script
Id: cif_fix_enum 1527 2010-12-29 10:47:43Z saulius 
;
_cod_original_sg_symbol_H-M 'P 21/c'
_cod_database_code 4303547

loop_
_symmetry_equiv_pos_as_xyz
'x, y, z'
'-x, y+1/2, -z+1/2'
'-x, -y, -z'
'x, -y-1/2, z-1/2'

loop_
_atom_site_label
_atom_site_type_symbol
_atom_site_fract_x
_atom_site_fract_y
_atom_site_fract_z
_atom_site_U_iso_or_equiv
_atom_site_adp_type
_atom_site_occupancy
_atom_site_symmetry_multiplicity
_atom_site_calc_flag
_atom_site_refinement_flags
_atom_site_disorder_assembly
_atom_site_disorder_group
Zn1 Zn 1.0000 0.5000 0.5000 0.02676(17) Uani 1 2 d S . .
O1 O 0.86459(17) 0.5144(2) 0.55191(19) 0.0261(5) Uani 1 1 d . . .
O2 O 0.92063(18) 0.3286(2) 0.4055(2) 0.0327(6) Uani 1 1 d . . .
O3 O 0.1997(2) 0.4586(3) -0.0959(2) 0.0508(8) Uani 1 1 d . . .
O1W O 0.90154(18) 0.6335(2) 0.3401(2) 0.0328(6) Uani 1 1 d . . .
H1W H 0.8712 0.6055 0.2664 0.049 Uiso 1 1 d R . .
H2W H 0.9249 0.7123 0.3264 0.049 Uiso 1 1 d R . .
O2W O 0.0270(2) 0.3782(3) 0.2046(2) 0.0490(7) Uani 1 1 d . . .
H3W H 0.0594 0.4100 0.2778 0.073 Uiso 1 1 d R . .
H4W H -0.0373 0.4241 0.1739 0.073 Uiso 1 1 d R . .
N1 N 0.2324(2) 0.3292(3) 0.0754(2) 0.0311(6) Uani 1 1 d . . .
H1 H 0.1949 0.2769 0.1080 0.037 Uiso 1 1 d R . .
C1 C 0.6647(3) 0.5441(4) 0.5147(3) 0.0296(7) Uani 1 1 d . . .
H1A H 0.6996 0.6175 0.5760 0.036 Uiso 1 1 d R . .
H1B H 0.6299 0.4730 0.5482 0.036 Uiso 1 1 d R . .
H1C H 0.6030 0.5839 0.4401 0.036 Uiso 1 1 d R . .
C2 C 0.7587(3) 0.4790(3) 0.4833(3) 0.0240(7) Uani 1 1 d . . .
C3 C 0.7264(3) 0.3834(3) 0.3850(3) 0.0259(7) Uani 1 1 d . . .
C4 C 0.8092(3) 0.3087(4) 0.3565(3) 0.0299(8) Uani 1 1 d . . .
C5 C 0.7683(3) 0.1943(4) 0.2623(4) 0.0443(10) Uani 1 1 d . . .
H5A H 0.7502 0.2326 0.1804 0.053 Uiso 1 1 d R . .
H5B H 0.6971 0.1515 0.2629 0.053 Uiso 1 1 d R . .
H5C H 0.8306 0.1242 0.2825 0.053 Uiso 1 1 d R . .
C6 C 0.5976(2) 0.3643(3) 0.3031(3) 0.0240(7) Uani 1 1 d . . .
C7 C 0.5210(3) 0.2913(4) 0.3394(3) 0.0292(7) Uani 1 1 d . . .
H7 H 0.5512 0.2472 0.4176 0.035 Uiso 1 1 d R . .
C8 C 0.4011(3) 0.2813(3) 0.2630(3) 0.0283(7) Uani 1 1 d . . .
H8 H 0.3502 0.2309 0.2894 0.034 Uiso 1 1 d R . .
C9 C 0.3555(3) 0.3454(3) 0.1485(3) 0.0249(7) Uani 1 1 d . . .
C10 C 0.4300(3) 0.4166(4) 0.1103(3) 0.0323(8) Uani 1 1 d . . .
H10 H 0.3999 0.4604 0.0319 0.039 Uiso 1 1 d R . .
C11 C 0.5496(3) 0.4245(4) 0.1872(3) 0.0307(8) Uani 1 1 d . . .
H11 H 0.6005 0.4723 0.1592 0.037 Uiso 1 1 d R . .
C12 C 0.1656(3) 0.3826(4) -0.0349(3) 0.0369(9) Uani 1 1 d . . .
H12 H 0.0841 0.3587 -0.0698 0.044 Uiso 1 1 d R . .

loop_
_atom_site_aniso_label
_atom_site_aniso_U_11
_atom_site_aniso_U_22
_atom_site_aniso_U_33
_atom_site_aniso_U_23
_atom_site_aniso_U_13
_atom_site_aniso_U_12
Zn1 0.0192(2) 0.0305(3) 0.0284(3) -0.0059(3) 0.0077(2) -0.0011(2)
O1 0.0201(10) 0.0353(13) 0.0226(11) -0.0049(10) 0.0085(8) -0.0033(10)
O2 0.0207(10) 0.0349(13) 0.0405(14) -0.0142(11) 0.0107(10) -0.0038(10)
O3 0.0380(14) 0.0653(19) 0.0335(15) 0.0157(13) -0.0006(12) -0.0152(13)
O1W 0.0286(12) 0.0404(14) 0.0278(12) 0.0020(11) 0.0103(10) 0.0036(11)
O2W 0.0480(16) 0.0530(18) 0.0392(16) -0.0058(13) 0.0115(13) 0.0086(13)
N1 0.0219(13) 0.0383(16) 0.0304(15) 0.0009(13) 0.0081(11) -0.0073(12)
C1 0.0258(15) 0.0340(18) 0.0297(18) -0.0014(15) 0.0120(14) 0.0018(14)
C2 0.0230(14) 0.0261(17) 0.0237(15) 0.0030(13) 0.0104(12) -0.0009(13)
C3 0.0208(14) 0.0288(17) 0.0268(17) -0.0022(14) 0.0087(13) -0.0020(13)
C4 0.0256(16) 0.0315(18) 0.0310(18) -0.0083(15) 0.0101(14) -0.0058(14)
C5 0.0288(17) 0.046(2) 0.057(3) -0.024(2) 0.0163(17) -0.0078(17)
C6 0.0199(14) 0.0257(16) 0.0268(17) -0.0040(13) 0.0099(13) -0.0040(13)
C7 0.0241(15) 0.0380(19) 0.0228(17) 0.0032(15) 0.0071(13) -0.0040(15)
C8 0.0249(15) 0.0338(18) 0.0286(17) -0.0011(15) 0.0135(13) -0.0091(14)
C9 0.0201(14) 0.0294(17) 0.0251(17) -0.0036(14) 0.0093(12) -0.0026(13)
C10 0.0271(16) 0.042(2) 0.0246(18) 0.0051(15) 0.0077(14) -0.0074(15)
C11 0.0258(16) 0.038(2) 0.0279(18) 0.0008(15) 0.0111(14) -0.0111(15)
C12 0.0242(16) 0.043(2) 0.034(2) -0.0003(17) 0.0028(15) -0.0027(16)

loop_
_atom_type_symbol
_atom_type_description
_atom_type_scat_dispersion_real
_atom_type_scat_dispersion_imag
_atom_type_scat_source
C C 0.0033 0.0016 'International Tables Vol C Tables 4.2.6.8 and 6.1.1.4'
H H 0.0000 0.0000 'International Tables Vol C Tables 4.2.6.8 and 6.1.1.4'
N N 0.0061 0.0033 'International Tables Vol C Tables 4.2.6.8 and 6.1.1.4'
O O 0.0106 0.0060 'International Tables Vol C Tables 4.2.6.8 and 6.1.1.4'
Zn Zn 0.2839 1.4301 'International Tables Vol C Tables 4.2.6.8 and 6.1.1.4'

loop_
_geom_angle_atom_site_label_1
_geom_angle_atom_site_label_2
_geom_angle_atom_site_label_3
_geom_angle
_geom_angle_site_symmetry_1
_geom_angle_site_symmetry_3
_geom_angle_publ_flag
O2 Zn1 O2 180.00(8) . 3_766 ?
O2 Zn1 O1 87.23(9) . . ?
O2 Zn1 O1 92.77(9) 3_766 . ?
O2 Zn1 O1 92.77(9) . 3_766 ?
O2 Zn1 O1 87.23(9) 3_766 3_766 ?
O1 Zn1 O1 180.0 . 3_766 ?
O2 Zn1 O1W 88.45(10) . 3_766 ?
O2 Zn1 O1W 91.55(10) 3_766 3_766 ?
O1 Zn1 O1W 90.44(9) . 3_766 ?
O1 Zn1 O1W 89.56(9) 3_766 3_766 ?
O2 Zn1 O1W 91.55(10) . . ?
O2 Zn1 O1W 88.45(10) 3_766 . ?
O1 Zn1 O1W 89.56(9) . . ?
O1 Zn1 O1W 90.44(9) 3_766 . ?
O1W Zn1 O1W 180.0 3_766 . ?
C2 O1 Zn1 123.6(2) . . ?
C4 O2 Zn1 124.5(2) . . ?
Zn1 O1W H1W 124.2 . . ?
Zn1 O1W H2W 125.1 . . ?
H1W O1W H2W 97.2 . . ?
H3W O2W H4W 102.3 . . ?
C12 N1 C9 129.3(3) . . ?
C12 N1 H1 115.5 . . ?
C9 N1 H1 115.2 . . ?
C2 C1 H1A 109.8 . . ?
C2 C1 H1B 109.3 . . ?
H1A C1 H1B 109.5 . . ?
C2 C1 H1C 109.4 . . ?
H1A C1 H1C 109.5 . . ?
H1B C1 H1C 109.5 . . ?
O1 C2 C3 124.7(3) . . ?
O1 C2 C1 115.5(3) . . ?
C3 C2 C1 119.8(3) . . ?
C4 C3 C2 123.4(3) . . ?
C4 C3 C6 118.0(3) . . ?
C2 C3 C6 118.6(3) . . ?
O2 C4 C3 125.2(3) . . ?
O2 C4 C5 114.7(3) . . ?
C3 C4 C5 120.0(3) . . ?
C4 C5 H5A 109.7 . . ?
C4 C5 H5B 109.2 . . ?
H5A C5 H5B 109.5 . . ?
C4 C5 H5C 109.5 . . ?
H5A C5 H5C 109.5 . . ?
H5B C5 H5C 109.5 . . ?
C11 C6 C7 117.2(3) . . ?
C11 C6 C3 119.9(3) . . ?
C7 C6 C3 122.8(3) . . ?
C8 C7 C6 121.1(3) . . ?
C8 C7 H7 119.5 . . ?
C6 C7 H7 119.4 . . ?
C9 C8 C7 120.2(3) . . ?
C9 C8 H8 119.9 . . ?
C7 C8 H8 119.9 . . ?
C10 C9 C8 119.6(3) . . ?
C10 C9 N1 123.6(3) . . ?
C8 C9 N1 116.8(3) . . ?
C9 C10 C11 119.5(3) . . ?
C9 C10 H10 120.3 . . ?
C11 C10 H10 120.2 . . ?
C6 C11 C10 122.4(3) . . ?
C6 C11 H11 118.8 . . ?
C10 C11 H11 118.7 . . ?
O3 C12 N1 126.1(3) . . ?
O3 C12 H12 117.0 . . ?
N1 C12 H12 116.9 . . ?

loop_
_geom_bond_atom_site_label_1
_geom_bond_atom_site_label_2
_geom_bond_distance
_geom_bond_site_symmetry_2
_geom_bond_publ_flag
Zn1 O2 2.012(2) . ?
Zn1 O2 2.012(2) 3_766 ?
Zn1 O1 2.028(2) . ?
Zn1 O1 2.028(2) 3_766 ?
Zn1 O1W 2.204(2) 3_766 ?
Zn1 O1W 2.204(2) . ?
O1 C2 1.275(4) . ?
O2 C4 1.275(4) . ?
O3 C12 1.226(4) . ?
O1W H1W 0.8449 . ?
O1W H2W 0.8530 . ?
O2W H3W 0.8537 . ?
O2W H4W 0.8517 . ?
N1 C12 1.335(4) . ?
N1 C9 1.421(4) . ?
N1 H1 0.8801 . ?
C1 C2 1.506(4) . ?
C1 H1A 0.9799 . ?
C1 H1B 0.9800 . ?
C1 H1C 0.9799 . ?
C2 C3 1.413(4) . ?
C3 C4 1.409(4) . ?
C3 C6 1.501(4) . ?
C4 C5 1.505(5) . ?
C5 H5A 0.9801 . ?
C5 H5B 0.9799 . ?
C5 H5C 0.9801 . ?
C6 C11 1.385(4) . ?
C6 C7 1.391(4) . ?
C7 C8 1.391(4) . ?
C7 H7 0.9500 . ?
C8 C9 1.389(4) . ?
C8 H8 0.9500 . ?
C9 C10 1.376(4) . ?
C10 C11 1.388(4) . ?
C10 H10 0.9500 . ?
C11 H11 0.9499 . ?
C12 H12 0.9500 . ?

loop_
_geom_hbond_atom_site_label_D
_geom_hbond_atom_site_label_H
_geom_hbond_atom_site_label_A
_geom_hbond_distance_DH
_geom_hbond_distance_HA
_geom_hbond_distance_DA
_geom_hbond_angle_DHA
_geom_hbond_site_symmetry_A
N1 H1 O1W 0.88 2.09 2.959(4) 170.8 2_645
O1W H1W O3 0.84 1.95 2.797(4) 179.7 3_665
O1W H2W O2W 0.85 1.80 2.651(4) 179.3 2_655
O2W H3W O1 0.85 1.99 2.844(3) 179.6 3_666
O2W H4W O3 0.85 2.16 3.011(4) 179.7 3_565

loop_
_geom_torsion_atom_site_label_1
_geom_torsion_atom_site_label_2
_geom_torsion_atom_site_label_3
_geom_torsion_atom_site_label_4
_geom_torsion
_geom_torsion_site_symmetry_1
_geom_torsion_site_symmetry_2
_geom_torsion_site_symmetry_3
_geom_torsion_site_symmetry_4
_geom_torsion_publ_flag
O2 Zn1 O1 C2 -34.2(2) . . . . ?
O2 Zn1 O1 C2 145.8(2) 3_766 . . . ?
O1W Zn1 O1 C2 -122.6(2) 3_766 . . . ?
O1W Zn1 O1 C2 57.4(2) . . . . ?
O1 Zn1 O2 C4 31.0(3) . . . . ?
O1 Zn1 O2 C4 -149.0(3) 3_766 . . . ?
O1W Zn1 O2 C4 121.6(3) 3_766 . . . ?
O1W Zn1 O2 C4 -58.4(3) . . . . ?
Zn1 O1 C2 C3 23.4(4) . . . . ?
Zn1 O1 C2 C1 -157.9(2) . . . . ?
O1 C2 C3 C4 4.4(5) . . . . ?
C1 C2 C3 C4 -174.2(3) . . . . ?
O1 C2 C3 C6 -173.0(3) . . . . ?
C1 C2 C3 C6 8.4(4) . . . . ?
Zn1 O2 C4 C3 -16.8(5) . . . . ?
Zn1 O2 C4 C5 163.7(2) . . . . ?
C2 C3 C4 O2 -8.2(6) . . . . ?
C6 C3 C4 O2 169.2(3) . . . . ?
C2 C3 C4 C5 171.2(3) . . . . ?
C6 C3 C4 C5 -11.4(5) . . . . ?
C4 C3 C6 C11 -74.3(4) . . . . ?
C2 C3 C6 C11 103.2(4) . . . . ?
C4 C3 C6 C7 107.8(4) . . . . ?
C2 C3 C6 C7 -74.7(4) . . . . ?
C11 C6 C7 C8 -1.0(5) . . . . ?
C3 C6 C7 C8 177.0(3) . . . . ?
C6 C7 C8 C9 -0.3(5) . . . . ?
C7 C8 C9 C10 1.1(5) . . . . ?
C7 C8 C9 N1 179.4(3) . . . . ?
C12 N1 C9 C10 -4.4(6) . . . . ?
C12 N1 C9 C8 177.5(3) . . . . ?
C8 C9 C10 C11 -0.6(5) . . . . ?
N1 C9 C10 C11 -178.7(3) . . . . ?
C7 C6 C11 C10 1.6(5) . . . . ?
C3 C6 C11 C10 -176.5(3) . . . . ?
C9 C10 C11 C6 -0.8(6) . . . . ?
C9 N1 C12 O3 0.0(6) . . . . ?
